data_7062824
loop_
_publ_author_name
'Garc\'ia-Guzm\'an, Oscar L.'
'Flores-Romero, V\'ictor'
'Rojas-Montoya, Iv\'an D.'
'Garc\'ia-Montalvo, Ver\'onica'
'Rivera, Margarita'
'Jim\'enez-Sandoval, Omar'
'Mu\~noz-Hern\'andez, Miguel \'Angel'
'Hern\'andez-Ortega, Sim\'on'

_publ_section_title
;
 Aerosol-assisted chemical vapor deposition of MSe and MSSe thin films
 using zinc(ii) and cadmium(ii) single source precursors containing hybrid
 Se,X-PNC ligands
;
_journal_issue 45
_journal_name_full 'New Journal of Chemistry'
_journal_page_first 21033
_journal_page_last 21048
_journal_paper_doi 10.1039/D3NJ04505F
_journal_volume 47
_journal_year 2023
_chemical_formula_moiety 'C48 H96 Cd2 N8 O4 P4 Se4'
_chemical_formula_sum 'C48 H96 Cd2 N8 O4 P4 Se4'
_chemical_formula_weight 1513.84
_space_group_crystal_system monoclinic
_space_group_IT_number 14
_space_group_name_Hall '-P 2ybc'
_space_group_name_H-M_alt 'P 1 21/c 1'
_atom_sites_solution_hydrogens geom
_atom_sites_solution_primary direct
_atom_sites_solution_secondary difmap
_audit_creation_method SHELXL-2019/3
_audit_update_record
;
2023-05-30 deposited with the CCDC.	2023-10-23 downloaded from the CCDC.
;
_cell_angle_alpha 90
_cell_angle_beta 102.189(5)
_cell_angle_gamma 90
_cell_formula_units_Z 2
_cell_length_a 11.8582(11)
_cell_length_b 13.3662(12)
_cell_length_c 21.3305(18)
_cell_measurement_reflns_used 9172
_cell_measurement_temperature 298(2)
_cell_measurement_theta_max 25.27
_cell_measurement_theta_min 2.18
_cell_volume 3304.6(5)
_computing_cell_refinement 'APEX2 V2012 (Bruker, 2012)'
_computing_data_collection 'APEX2 V2012 (Bruker, 2012)'
_computing_data_reduction 'SAINT V8.27B  (Bruker, 2012)'
_computing_molecular_graphics 'Ortep-3 Ver 2.02 L.J. Farrugia (1997) J. Appl. Cryst. 30, 565'
_computing_publication_material 'SHELXL-2018/3 (Sheldrick, 2015)'
_computing_structure_refinement 'SHELXL-2019/2 (Sheldrick, 2019)'
_computing_structure_solution 'SHELXTL  (Sheldrick, 2013)'
_diffrn_ambient_temperature 298(2)
_diffrn_detector_area_resol_mean 0.83
_diffrn_measured_fraction_theta_full 1.000
_diffrn_measured_fraction_theta_max 0.994
_diffrn_measurement_device_type 'Bruker APEX2 CCD area detector'
_diffrn_measurement_method 'omega scans'
_diffrn_radiation_type MoK\a
_diffrn_radiation_wavelength 0.71073
_diffrn_reflns_av_R_equivalents 0.0361
_diffrn_reflns_av_unetI/netI 0.0405
_diffrn_reflns_Laue_measured_fraction_full 1.000
_diffrn_reflns_Laue_measured_fraction_max 0.994
_diffrn_reflns_limit_h_max 11
_diffrn_reflns_limit_h_min -14
_diffrn_reflns_limit_k_max 12
_diffrn_reflns_limit_k_min -16
_diffrn_reflns_limit_l_max 25
_diffrn_reflns_limit_l_min -22
_diffrn_reflns_number 18757
_diffrn_reflns_point_group_measured_fraction_full 1.000
_diffrn_reflns_point_group_measured_fraction_max 0.994
_diffrn_reflns_theta_full 25.242
_diffrn_reflns_theta_max 25.353
_diffrn_reflns_theta_min 1.953
_exptl_absorpt_coefficient_mu 2.986
_exptl_absorpt_correction_T_max 0.7452
_exptl_absorpt_correction_T_min 0.6674
_exptl_absorpt_correction_type multi-scan
_exptl_absorpt_process_details
; 
 SADABS 2016/2: Krause, L., Herbst-Irmer, R., Sheldrick G.M. & Stalke D., 
 J. Appl. Cryst. 48 (2015) 3-10 
;
_exptl_crystal_colour colourless
_exptl_crystal_density_diffrn 1.521
_exptl_crystal_description Prism
_exptl_crystal_F_000 1528
_exptl_crystal_size_max 0.287
_exptl_crystal_size_mid 0.211
_exptl_crystal_size_min 0.140
_refine_diff_density_max 0.858
_refine_diff_density_min -0.851
_refine_diff_density_rms 0.077
_refine_ls_extinction_method none
_refine_ls_goodness_of_fit_ref 1.029
_refine_ls_hydrogen_treatment constr
_refine_ls_matrix_type full
_refine_ls_number_parameters 377
_refine_ls_number_reflns 6020
_refine_ls_number_restraints 150
_refine_ls_restrained_S_all 1.038
_refine_ls_R_factor_all 0.0569
_refine_ls_R_factor_gt 0.0359
_refine_ls_shift/su_max 0.001
_refine_ls_shift/su_mean 0.000
_refine_ls_structure_factor_coef Fsqd
_refine_ls_weighting_details 'w=1/[\s^2^(Fo^2^)+(0.0326P)^2^+1.8858P] where P=(Fo^2^+2Fc^2^)/3'
_refine_ls_weighting_scheme calc
_refine_ls_wR_factor_gt 0.0752
_refine_ls_wR_factor_ref 0.0833
_reflns_Friedel_coverage 0.000
_reflns_number_gt 4489
_reflns_number_total 6020
_reflns_threshold_expression 'I > 2\s(I)'
_cod_data_source_file d3nj04505f2.cif
_cod_data_source_block COMPOUND-6
_cod_depositor_comments 'Adding full bibliography for 7062822--7062824.cif.'
_cod_original_sg_symbol_H-M 'P 21/c'
_cod_database_code 7062824
_shelx_shelxl_version_number 2019/3
_shelx_space_group_comment
; 
The symmetry employed for this shelxl refinement is uniquely defined 
by the following loop, which should always be used as a source of 
symmetry information in preference to the above space-group names. 
They are only intended as comments. 
;
_shelx_estimated_absorpt_t_min 0.481
_shelx_estimated_absorpt_t_max 0.680
_exptl_absorpt_special_details
;
 The following wavelength and cell were deduced by SADABS from the
 direction cosines etc. They are given here for emergency use only:
 CELL 0.71086   11.842   13.317   21.325   89.968  102.197   90.018

;

loop_
_space_group_symop_operation_xyz
'x, y, z'
'-x, y+1/2, -z+1/2'
'-x, -y, -z'
'x, -y-1/2, z-1/2'

loop_
_atom_site_label
_atom_site_type_symbol
_atom_site_fract_x
_atom_site_fract_y
_atom_site_fract_z
_atom_site_U_iso_or_equiv
_atom_site_adp_type
_atom_site_occupancy
_atom_site_site_symmetry_order
_atom_site_calc_flag
_atom_site_refinement_flags_posn
_atom_site_refinement_flags_adp
_atom_site_refinement_flags_occupancy
_atom_site_disorder_assembly
_atom_site_disorder_group
Se1 Se 0.75009(4) 0.34371(4) 0.01328(3) 0.07762(18) Uani 1 1 d . . . . .
Cd1 Cd 0.66177(2) 0.52003(2) 0.02592(2) 0.04612(10) Uani 1 1 d D U . . .
Se2 Se 0.7041(5) 0.6185(4) 0.13570(14) 0.0560(6) Uani 0.66(2) 1 d D U P A 1
Se2A Se 0.7408(13) 0.5900(9) 0.14000(19) 0.0633(18) Uani 0.34(2) 1 d D U P A 2
P1 P 0.62827(9) 0.26005(8) 0.05656(5) 0.0502(3) Uani 1 1 d . . . . .
O1 O 0.4935(2) 0.44838(18) 0.05413(11) 0.0445(6) Uani 1 1 d . . . . .
O2 O 0.7630(2) 0.6242(2) -0.02505(12) 0.0540(7) Uani 1 1 d . . . . .
N1 N 0.5764(3) 0.3108(3) 0.11298(15) 0.0547(9) Uani 1 1 d . . . . .
N2 N 0.4732(3) 0.4264(3) 0.15677(15) 0.0642(10) Uani 1 1 d . . . . .
C1 C 0.5145(3) 0.3939(3) 0.10586(17) 0.0460(10) Uani 1 1 d . . . . .
C2 C 0.4954(5) 0.3709(4) 0.2174(2) 0.0908(17) Uani 1 1 d . . . . .
H2A H 0.551698 0.318598 0.216347 0.109 Uiso 1 1 calc R U . . .
H2B H 0.424721 0.339861 0.223782 0.109 Uiso 1 1 calc R U . . .
C3 C 0.5403(6) 0.4426(6) 0.2712(3) 0.130(3) Uani 1 1 d . . . . .
H3A H 0.614221 0.468820 0.266375 0.156 Uiso 1 1 calc R U . . .
H3B H 0.552108 0.407095 0.311780 0.156 Uiso 1 1 calc R U . . .
C4 C 0.4573(8) 0.5285(7) 0.2722(3) 0.143(3) Uani 1 1 d . . . . .
H4A H 0.384526 0.502963 0.279328 0.172 Uiso 1 1 calc R U . . .
H4B H 0.488894 0.573892 0.306917 0.172 Uiso 1 1 calc R U . . .
C5 C 0.4375(6) 0.5840(5) 0.2089(3) 0.111(2) Uani 1 1 d . . . . .
H5A H 0.379366 0.635242 0.208244 0.133 Uiso 1 1 calc R U . . .
H5B H 0.508431 0.616436 0.204265 0.133 Uiso 1 1 calc R U . . .
C6 C 0.3987(5) 0.5130(4) 0.1545(2) 0.0826(15) Uani 1 1 d . . . . .
H6A H 0.321158 0.490450 0.155055 0.099 Uiso 1 1 calc R U . . .
H6B H 0.395863 0.548145 0.114415 0.099 Uiso 1 1 calc R U . . .
C7 C 0.5073(4) 0.2182(4) -0.0062(2) 0.0703(13) Uani 1 1 d . . . . .
H7 H 0.460404 0.278120 -0.018931 0.084 Uiso 1 1 calc R U . . .
C8 C 0.5377(6) 0.1792(5) -0.0674(3) 0.119(2) Uani 1 1 d . . . . .
H8A H 0.580438 0.118009 -0.058442 0.178 Uiso 1 1 calc R U . . .
H8B H 0.583688 0.227939 -0.083617 0.178 Uiso 1 1 calc R U . . .
H8C H 0.468158 0.167006 -0.098754 0.178 Uiso 1 1 calc R U . . .
C9 C 0.4301(5) 0.1470(4) 0.0199(3) 0.110(2) Uani 1 1 d . . . . .
H9A H 0.361506 0.134977 -0.012212 0.165 Uiso 1 1 calc R U . . .
H9B H 0.409668 0.175716 0.057197 0.165 Uiso 1 1 calc R U . . .
H9C H 0.470055 0.085005 0.031215 0.165 Uiso 1 1 calc R U . . .
C10 C 0.7057(5) 0.1521(4) 0.0966(3) 0.0828(16) Uani 1 1 d . . . . .
H10 H 0.649054 0.110463 0.111893 0.099 Uiso 1 1 calc R U . . .
C11 C 0.7591(5) 0.0872(4) 0.0515(3) 0.107(2) Uani 1 1 d . . . . .
H11A H 0.809637 0.127305 0.032107 0.161 Uiso 1 1 calc R U . . .
H11B H 0.698982 0.059868 0.018607 0.161 Uiso 1 1 calc R U . . .
H11C H 0.802139 0.033712 0.075332 0.161 Uiso 1 1 calc R U . . .
C12 C 0.7938(6) 0.1848(5) 0.1550(3) 0.135(3) Uani 1 1 d . . . . .
H12A H 0.836502 0.127595 0.174255 0.202 Uiso 1 1 calc R U . . .
H12B H 0.755171 0.215355 0.185300 0.202 Uiso 1 1 calc R U . . .
H12C H 0.845777 0.232122 0.142391 0.202 Uiso 1 1 calc R U . . .
N3 N 0.8627(3) 0.7363(2) 0.05058(14) 0.0583(9) Uani 1 1 d . . . . .
N4 N 0.8361(3) 0.7664(3) -0.05673(14) 0.0594(10) Uani 1 1 d . . . . .
C13 C 0.8192(3) 0.7038(3) -0.00860(18) 0.0484(10) Uani 1 1 d . . . . .
C14 C 0.8058(4) 0.7349(4) -0.12333(19) 0.0723(14) Uani 1 1 d . . . . .
H14A H 0.745439 0.684746 -0.128320 0.087 Uiso 1 1 calc R U . . .
H14B H 0.872552 0.704872 -0.135414 0.087 Uiso 1 1 calc R U . . .
C15 C 0.7653(5) 0.8208(4) -0.1663(2) 0.0869(16) Uani 1 1 d . . . . .
H15A H 0.691403 0.843394 -0.158999 0.104 Uiso 1 1 calc R U . . .
H15B H 0.754055 0.798884 -0.210528 0.104 Uiso 1 1 calc R U . . .
C16 C 0.8496(5) 0.9073(4) -0.1556(2) 0.0895(17) Uani 1 1 d . . . . .
H16A H 0.919972 0.888166 -0.168791 0.107 Uiso 1 1 calc R U . . .
H16B H 0.816428 0.964019 -0.181388 0.107 Uiso 1 1 calc R U . . .
C17 C 0.8767(6) 0.9361(4) -0.0862(2) 0.103(2) Uani 1 1 d . . . . .
H17A H 0.936366 0.986924 -0.079180 0.123 Uiso 1 1 calc R U . . .
H17B H 0.808339 0.964507 -0.074911 0.123 Uiso 1 1 calc R U . . .
C18 C 0.9157(5) 0.8499(4) -0.0445(2) 0.099(2) Uani 1 1 d . . . . .
H18A H 0.990478 0.828363 -0.051033 0.119 Uiso 1 1 calc R U . . .
H18B H 0.924818 0.870267 -0.000099 0.119 Uiso 1 1 calc R U . . .
C19 C 0.9215(5) 0.7643(4) 0.1792(2) 0.0773(13) Uani 1 1 d D U . . .
H19 H 0.941194 0.727930 0.219944 0.093 Uiso 1 1 calc R U . B 1
C20 C 1.0289(18) 0.826(2) 0.1713(14) 0.111(5) Uani 0.57(5) 1 d D U P C 1
H20A H 1.091426 0.780774 0.169472 0.166 Uiso 0.57(5) 1 calc R U P C 1
H20B H 1.010578 0.863853 0.132392 0.166 Uiso 0.57(5) 1 calc R U P C 1
H20C H 1.051209 0.869995 0.207156 0.166 Uiso 0.57(5) 1 calc R U P C 1
C21 C 0.8201(16) 0.8358(16) 0.1822(10) 0.088(4) Uani 0.57(5) 1 d D U P C 1
H21A H 0.754061 0.797435 0.187125 0.132 Uiso 0.57(5) 1 calc R U P C 1
H21B H 0.841954 0.880254 0.218108 0.132 Uiso 0.57(5) 1 calc R U P C 1
H21C H 0.801324 0.874112 0.143344 0.132 Uiso 0.57(5) 1 calc R U P C 1
C20A C 1.0500(12) 0.790(3) 0.1804(17) 0.099(5) Uani 0.43(5) 1 d D U P C 2
H20D H 1.095276 0.730191 0.186499 0.149 Uiso 0.43(5) 1 calc R U P C 2
H20E H 1.055784 0.820918 0.140526 0.149 Uiso 0.43(5) 1 calc R U P C 2
H20F H 1.078050 0.835813 0.215028 0.149 Uiso 0.43(5) 1 calc R U P C 2
C21A C 0.847(2) 0.8594(15) 0.1696(17) 0.096(5) Uani 0.43(5) 1 d D U P C 2
H21D H 0.768352 0.842187 0.168913 0.144 Uiso 0.43(5) 1 calc R U P C 2
H21E H 0.874489 0.905182 0.204108 0.144 Uiso 0.43(5) 1 calc R U P C 2
H21F H 0.852223 0.890287 0.129606 0.144 Uiso 0.43(5) 1 calc R U P C 2
P2 P 0.87191(10) 0.67371(8) 0.11531(5) 0.0525(3) Uani 1 1 d D U . . .
C22 C 0.9908(9) 0.5847(8) 0.1237(4) 0.079(2) Uani 0.618(13) 1 d D U P A 1
H22 H 0.947144 0.528679 0.100698 0.095 Uiso 0.618(13) 1 calc R U P A 1
C23 C 1.0704(8) 0.5882(9) 0.0918(5) 0.099(3) Uani 0.618(13) 1 d D U P A 1
H23A H 1.041648 0.620288 0.051278 0.148 Uiso 0.618(13) 1 calc R U P A 1
H23B H 1.134670 0.625546 0.115446 0.148 Uiso 0.618(13) 1 calc R U P A 1
H23C H 1.094936 0.521516 0.084593 0.148 Uiso 0.618(13) 1 calc R U P A 1
C24 C 1.0225(10) 0.5355(9) 0.1898(5) 0.103(4) Uani 0.618(13) 1 d D U P A 1
H24A H 0.956913 0.536766 0.209561 0.155 Uiso 0.618(13) 1 calc R U P A 1
H24B H 1.045403 0.467486 0.185240 0.155 Uiso 0.618(13) 1 calc R U P A 1
H24C H 1.085136 0.571515 0.216094 0.155 Uiso 0.618(13) 1 calc R U P A 1
C22A C 0.9530(12) 0.5578(8) 0.1146(6) 0.060(2) Uani 0.382(13) 1 d D U P A 2
H22A H 0.884435 0.517631 0.097188 0.072 Uiso 0.382(13) 1 calc R U P A 2
C23A C 1.0079(15) 0.5289(12) 0.0723(7) 0.090(4) Uani 0.382(13) 1 d D U P A 2
H23D H 0.984637 0.568485 0.034222 0.136 Uiso 0.382(13) 1 calc R U P A 2
H23E H 1.089252 0.536781 0.088634 0.136 Uiso 0.382(13) 1 calc R U P A 2
H23F H 0.990914 0.459777 0.062337 0.136 Uiso 0.382(13) 1 calc R U P A 2
C24A C 0.9787(16) 0.5033(10) 0.1789(6) 0.080(4) Uani 0.382(13) 1 d D U P A 2
H24D H 0.932665 0.531336 0.206541 0.121 Uiso 0.382(13) 1 calc R U P A 2
H24E H 0.960601 0.433552 0.172184 0.121 Uiso 0.382(13) 1 calc R U P A 2
H24F H 1.058939 0.510556 0.198481 0.121 Uiso 0.382(13) 1 calc R U P A 2

loop_
_atom_site_aniso_label
_atom_site_aniso_U_11
_atom_site_aniso_U_22
_atom_site_aniso_U_33
_atom_site_aniso_U_23
_atom_site_aniso_U_13
_atom_site_aniso_U_12
Se1 0.0809(4) 0.0512(3) 0.1177(4) 0.0140(3) 0.0593(3) 0.0040(2)
Cd1 0.05302(19) 0.04120(17) 0.04278(17) 0.00219(13) 0.00704(13) -0.01158(13)
Se2 0.0584(12) 0.0695(12) 0.0419(6) -0.0084(6) 0.0143(6) -0.0120(10)
Se2A 0.072(4) 0.074(3) 0.0435(10) -0.0014(13) 0.0105(14) -0.024(3)
P1 0.0591(7) 0.0408(6) 0.0529(6) 0.0074(5) 0.0171(5) -0.0016(5)
O1 0.0521(16) 0.0473(15) 0.0346(14) 0.0014(12) 0.0101(12) -0.0081(12)
O2 0.0718(19) 0.0493(16) 0.0418(15) 0.0023(13) 0.0141(13) -0.0209(14)
N1 0.064(2) 0.058(2) 0.0428(19) 0.0063(16) 0.0126(16) 0.0008(18)
N2 0.082(3) 0.080(3) 0.0344(19) -0.0023(18) 0.0210(18) 0.007(2)
C1 0.048(2) 0.055(3) 0.034(2) -0.0021(19) 0.0077(18) -0.018(2)
C2 0.111(4) 0.122(5) 0.042(3) 0.009(3) 0.023(3) -0.004(4)
C3 0.135(6) 0.212(9) 0.041(3) -0.011(4) 0.016(3) -0.043(6)
C4 0.171(8) 0.199(9) 0.074(5) -0.067(5) 0.061(5) -0.066(7)
C5 0.136(5) 0.121(5) 0.093(4) -0.049(4) 0.063(4) -0.034(4)
C6 0.101(4) 0.087(4) 0.065(3) -0.024(3) 0.029(3) 0.000(3)
C7 0.078(3) 0.059(3) 0.074(3) -0.018(2) 0.015(3) 0.005(2)
C8 0.135(6) 0.126(5) 0.092(4) -0.045(4) 0.017(4) 0.008(4)
C9 0.080(4) 0.089(4) 0.166(6) -0.033(4) 0.037(4) -0.034(3)
C10 0.083(4) 0.071(3) 0.100(4) 0.035(3) 0.032(3) 0.016(3)
C11 0.102(4) 0.062(3) 0.166(6) 0.018(4) 0.045(4) 0.021(3)
C12 0.128(6) 0.161(7) 0.097(5) 0.019(5) -0.019(4) 0.068(5)
N3 0.077(2) 0.054(2) 0.0364(18) 0.0090(16) -0.0045(17) -0.0249(18)
N4 0.076(2) 0.060(2) 0.0381(18) 0.0105(16) 0.0029(17) -0.0270(19)
C13 0.049(2) 0.049(2) 0.047(2) 0.0112(19) 0.0079(19) -0.007(2)
C14 0.102(4) 0.071(3) 0.045(2) 0.002(2) 0.017(2) -0.019(3)
C15 0.103(4) 0.102(4) 0.051(3) 0.026(3) 0.005(3) -0.019(3)
C16 0.117(5) 0.082(4) 0.070(3) 0.032(3) 0.020(3) -0.015(3)
C17 0.161(6) 0.073(4) 0.077(4) 0.015(3) 0.032(4) -0.045(4)
C18 0.130(5) 0.099(4) 0.061(3) 0.020(3) 0.000(3) -0.068(4)
C19 0.112(4) 0.064(3) 0.044(2) 0.003(2) -0.009(3) -0.030(2)
C20 0.146(7) 0.095(10) 0.084(9) 0.007(9) 0.007(8) -0.066(7)
C21 0.157(7) 0.033(6) 0.070(8) 0.005(6) 0.015(6) -0.020(5)
C20A 0.127(5) 0.081(11) 0.075(10) 0.013(10) -0.011(8) -0.060(6)
C21A 0.163(9) 0.036(7) 0.077(11) -0.001(7) -0.001(8) -0.031(7)
P2 0.0698(7) 0.0484(6) 0.0348(5) 0.0049(5) 0.0009(5) -0.0143(5)
C22 0.097(5) 0.088(5) 0.051(4) 0.006(4) 0.010(4) 0.016(4)
C23 0.062(5) 0.119(8) 0.115(6) 0.020(6) 0.018(5) 0.001(5)
C24 0.120(8) 0.106(8) 0.071(5) 0.027(5) -0.009(5) 0.031(6)
C22A 0.060(5) 0.068(5) 0.052(4) 0.009(4) 0.009(4) -0.009(4)
C23A 0.089(9) 0.111(9) 0.073(7) 0.005(7) 0.020(6) 0.026(7)
C24A 0.109(10) 0.071(7) 0.050(5) 0.005(5) -0.008(7) 0.022(7)

loop_
_atom_type_symbol
_atom_type_description
_atom_type_scat_dispersion_real
_atom_type_scat_dispersion_imag
_atom_type_scat_source
C C 0.0033 0.0016 'International Tables Vol C Tables 4.2.6.8 and 6.1.1.4'
H H 0.0000 0.0000 'International Tables Vol C Tables 4.2.6.8 and 6.1.1.4'
N N 0.0061 0.0033 'International Tables Vol C Tables 4.2.6.8 and 6.1.1.4'
O O 0.0106 0.0060 'International Tables Vol C Tables 4.2.6.8 and 6.1.1.4'
P P 0.1023 0.0942 'International Tables Vol C Tables 4.2.6.8 and 6.1.1.4'
Se Se -0.0929 2.2259 'International Tables Vol C Tables 4.2.6.8 and 6.1.1.4'
Cd Cd -0.8075 1.2024 'International Tables Vol C Tables 4.2.6.8 and 6.1.1.4'

loop_
_geom_angle_atom_site_label_1
_geom_angle_atom_site_label_2
_geom_angle_atom_site_label_3
_geom_angle
_geom_angle_site_symmetry_1
_geom_angle_site_symmetry_3
_geom_angle_publ_flag
P1 Se1 Cd1 95.91(3) . . ?
O2 Cd1 O1 87.28(9) . 3_665 ?
O2 Cd1 O1 156.87(9) . . ?
O1 Cd1 O1 71.21(9) 3_665 . ?
O2 Cd1 Se2A 96.08(13) . . ?
O1 Cd1 Se2A 135.6(4) 3_665 . ?
O1 Cd1 Se2A 93.6(2) . . ?
O2 Cd1 Se1 103.90(7) . . ?
O1 Cd1 Se1 111.64(6) 3_665 . ?
O1 Cd1 Se1 92.20(6) . . ?
Se2A Cd1 Se1 110.4(4) . . ?
O2 Cd1 Se2 95.67(9) . . ?
O1 Cd1 Se2 123.11(17) 3_665 . ?
O1 Cd1 Se2 89.37(8) . . ?
Se1 Cd1 Se2 122.37(16) . . ?
P2 Se2 Cd1 90.13(10) . . ?
P2 Se2A Cd1 95.6(2) . . ?
N1 P1 C10 102.6(2) . . ?
N1 P1 C7 108.1(2) . . ?
C10 P1 C7 109.9(2) . . ?
N1 P1 Se1 119.44(13) . . ?
C10 P1 Se1 106.91(17) . . ?
C7 P1 Se1 109.53(16) . . ?
C1 O1 Cd1 136.1(2) . 3_665 ?
C1 O1 Cd1 114.6(2) . . ?
Cd1 O1 Cd1 108.79(9) 3_665 . ?
C13 O2 Cd1 133.3(2) . . ?
C1 N1 P1 123.9(3) . . ?
C1 N2 C6 123.4(4) . . ?
C1 N2 C2 121.2(4) . . ?
C6 N2 C2 115.4(4) . . ?
O1 C1 N1 124.7(3) . . ?
O1 C1 N2 117.6(4) . . ?
N1 C1 N2 117.6(3) . . ?
N2 C2 C3 108.7(5) . . ?
N2 C2 H2A 110.0 . . ?
C3 C2 H2A 110.0 . . ?
N2 C2 H2B 110.0 . . ?
C3 C2 H2B 110.0 . . ?
H2A C2 H2B 108.3 . . ?
C2 C3 C4 111.5(6) . . ?
C2 C3 H3A 109.3 . . ?
C4 C3 H3A 109.3 . . ?
C2 C3 H3B 109.3 . . ?
C4 C3 H3B 109.3 . . ?
H3A C3 H3B 108.0 . . ?
C5 C4 C3 109.8(5) . . ?
C5 C4 H4A 109.7 . . ?
C3 C4 H4A 109.7 . . ?
C5 C4 H4B 109.7 . . ?
C3 C4 H4B 109.7 . . ?
H4A C4 H4B 108.2 . . ?
C6 C5 C4 110.2(5) . . ?
C6 C5 H5A 109.6 . . ?
C4 C5 H5A 109.6 . . ?
C6 C5 H5B 109.6 . . ?
C4 C5 H5B 109.6 . . ?
H5A C5 H5B 108.1 . . ?
N2 C6 C5 113.3(5) . . ?
N2 C6 H6A 108.9 . . ?
C5 C6 H6A 108.9 . . ?
N2 C6 H6B 108.9 . . ?
C5 C6 H6B 108.9 . . ?
H6A C6 H6B 107.7 . . ?
C9 C7 C8 111.9(4) . . ?
C9 C7 P1 111.5(4) . . ?
C8 C7 P1 116.2(4) . . ?
C9 C7 H7 105.4 . . ?
C8 C7 H7 105.4 . . ?
P1 C7 H7 105.4 . . ?
C7 C8 H8A 109.5 . . ?
C7 C8 H8B 109.5 . . ?
H8A C8 H8B 109.5 . . ?
C7 C8 H8C 109.5 . . ?
H8A C8 H8C 109.5 . . ?
H8B C8 H8C 109.5 . . ?
C7 C9 H9A 109.5 . . ?
C7 C9 H9B 109.5 . . ?
H9A C9 H9B 109.5 . . ?
C7 C9 H9C 109.5 . . ?
H9A C9 H9C 109.5 . . ?
H9B C9 H9C 109.5 . . ?
C12 C10 C11 112.1(5) . . ?
C12 C10 P1 110.4(4) . . ?
C11 C10 P1 112.9(4) . . ?
C12 C10 H10 107.0 . . ?
C11 C10 H10 107.0 . . ?
P1 C10 H10 107.0 . . ?
C10 C11 H11A 109.5 . . ?
C10 C11 H11B 109.5 . . ?
H11A C11 H11B 109.5 . . ?
C10 C11 H11C 109.5 . . ?
H11A C11 H11C 109.5 . . ?
H11B C11 H11C 109.5 . . ?
C10 C12 H12A 109.5 . . ?
C10 C12 H12B 109.5 . . ?
H12A C12 H12B 109.5 . . ?
C10 C12 H12C 109.5 . . ?
H12A C12 H12C 109.5 . . ?
H12B C12 H12C 109.5 . . ?
C13 N3 P2 126.2(3) . . ?
C13 N4 C18 121.9(3) . . ?
C13 N4 C14 120.7(3) . . ?
C18 N4 C14 114.6(3) . . ?
O2 C13 N3 127.8(3) . . ?
O2 C13 N4 117.2(3) . . ?
N3 C13 N4 115.0(3) . . ?
N4 C14 C15 111.2(4) . . ?
N4 C14 H14A 109.4 . . ?
C15 C14 H14A 109.4 . . ?
N4 C14 H14B 109.4 . . ?
C15 C14 H14B 109.4 . . ?
H14A C14 H14B 108.0 . . ?
C14 C15 C16 112.4(4) . . ?
C14 C15 H15A 109.1 . . ?
C16 C15 H15A 109.1 . . ?
C14 C15 H15B 109.1 . . ?
C16 C15 H15B 109.1 . . ?
H15A C15 H15B 107.9 . . ?
C17 C16 C15 110.0(4) . . ?
C17 C16 H16A 109.7 . . ?
C15 C16 H16A 109.7 . . ?
C17 C16 H16B 109.7 . . ?
C15 C16 H16B 109.7 . . ?
H16A C16 H16B 108.2 . . ?
C18 C17 C16 111.8(5) . . ?
C18 C17 H17A 109.3 . . ?
C16 C17 H17A 109.3 . . ?
C18 C17 H17B 109.3 . . ?
C16 C17 H17B 109.3 . . ?
H17A C17 H17B 107.9 . . ?
N4 C18 C17 112.7(4) . . ?
N4 C18 H18A 109.1 . . ?
C17 C18 H18A 109.1 . . ?
N4 C18 H18B 109.1 . . ?
C17 C18 H18B 109.1 . . ?
H18A C18 H18B 107.8 . . ?
C21 C19 C20 110.0(7) . . ?
C21A C19 C20A 110.5(7) . . ?
C21A C19 P2 111.3(10) . . ?
C21 C19 P2 108.0(9) . . ?
C20 C19 P2 114.3(10) . . ?
C20A C19 P2 108.7(13) . . ?
C21 C19 H19 108.1 . . ?
C20 C19 H19 108.1 . . ?
P2 C19 H19 108.1 . . ?
C19 C20 H20A 109.5 . . ?
C19 C20 H20B 109.5 . . ?
H20A C20 H20B 109.5 . . ?
C19 C20 H20C 109.5 . . ?
H20A C20 H20C 109.5 . . ?
H20B C20 H20C 109.5 . . ?
C19 C21 H21A 109.5 . . ?
C19 C21 H21B 109.5 . . ?
H21A C21 H21B 109.5 . . ?
C19 C21 H21C 109.5 . . ?
H21A C21 H21C 109.5 . . ?
H21B C21 H21C 109.5 . . ?
C19 C20A H20D 109.5 . . ?
C19 C20A H20E 109.5 . . ?
H20D C20A H20E 109.5 . . ?
C19 C20A H20F 109.5 . . ?
H20D C20A H20F 109.5 . . ?
H20E C20A H20F 109.5 . . ?
C19 C21A H21D 109.5 . . ?
C19 C21A H21E 109.5 . . ?
H21D C21A H21E 109.5 . . ?
C19 C21A H21F 109.5 . . ?
H21D C21A H21F 109.5 . . ?
H21E C21A H21F 109.5 . . ?
N3 P2 C22 109.6(3) . . ?
N3 P2 C22A 112.2(4) . . ?
N3 P2 C19 104.50(19) . . ?
C22 P2 C19 103.9(4) . . ?
C22A P2 C19 118.8(5) . . ?
N3 P2 Se2A 125.7(3) . . ?
C22A P2 Se2A 88.2(7) . . ?
C19 P2 Se2A 108.0(3) . . ?
N3 P2 Se2 115.9(2) . . ?
C22 P2 Se2 117.6(4) . . ?
C19 P2 Se2 103.43(19) . . ?
C23 C22 C24 116.2(7) . . ?
C23 C22 P2 124.6(6) . . ?
C24 C22 P2 113.9(5) . . ?
C23 C22 H22 97.7 . . ?
C24 C22 H22 97.7 . . ?
P2 C22 H22 97.7 . . ?
C22 C23 H23A 109.5 . . ?
C22 C23 H23B 109.5 . . ?
H23A C23 H23B 109.5 . . ?
C22 C23 H23C 109.5 . . ?
H23A C23 H23C 109.5 . . ?
H23B C23 H23C 109.5 . . ?
C22 C24 H24A 109.5 . . ?
C22 C24 H24B 109.5 . . ?
H24A C24 H24B 109.5 . . ?
C22 C24 H24C 109.5 . . ?
H24A C24 H24C 109.5 . . ?
H24B C24 H24C 109.5 . . ?
C23A C22A C24A 117.1(8) . . ?
C23A C22A P2 127.5(8) . . ?
C24A C22A P2 113.8(6) . . ?
C23A C22A H22A 94.1 . . ?
C24A C22A H22A 94.1 . . ?
P2 C22A H22A 94.1 . . ?
C22A C23A H23D 109.5 . . ?
C22A C23A H23E 109.5 . . ?
H23D C23A H23E 109.5 . . ?
C22A C23A H23F 109.5 . . ?
H23D C23A H23F 109.5 . . ?
H23E C23A H23F 109.5 . . ?
C22A C24A H24D 109.5 . . ?
C22A C24A H24E 109.5 . . ?
H24D C24A H24E 109.5 . . ?
C22A C24A H24F 109.5 . . ?
H24D C24A H24F 109.5 . . ?
H24E C24A H24F 109.5 . . ?

loop_
_geom_bond_atom_site_label_1
_geom_bond_atom_site_label_2
_geom_bond_distance
_geom_bond_site_symmetry_2
_geom_bond_publ_flag
Se1 P1 2.1799(11) . ?
Se1 Cd1 2.6160(6) . ?
Cd1 O2 2.261(2) . ?
Cd1 O1 2.271(2) 3_665 ?
Cd1 O1 2.401(2) . ?
Cd1 Se2A 2.590(4) . ?
Cd1 Se2 2.640(2) . ?
Se2 P2 2.249(3) . ?
Se2A P2 2.072(7) . ?
P1 N1 1.612(3) . ?
P1 C10 1.823(5) . ?
P1 C7 1.830(4) . ?
O1 C1 1.302(4) . ?
O2 C13 1.266(4) . ?
N1 C1 1.322(5) . ?
N2 C1 1.354(5) . ?
N2 C6 1.450(6) . ?
N2 C2 1.465(5) . ?
C2 C3 1.505(8) . ?
C2 H2A 0.9700 . ?
C2 H2B 0.9700 . ?
C3 C4 1.515(10) . ?
C3 H3A 0.9700 . ?
C3 H3B 0.9700 . ?
C4 C5 1.513(9) . ?
C4 H4A 0.9700 . ?
C4 H4B 0.9700 . ?
C5 C6 1.495(7) . ?
C5 H5A 0.9700 . ?
C5 H5B 0.9700 . ?
C6 H6A 0.9700 . ?
C6 H6B 0.9700 . ?
C7 C9 1.505(7) . ?
C7 C8 1.518(6) . ?
C7 H7 0.9800 . ?
C8 H8A 0.9600 . ?
C8 H8B 0.9600 . ?
C8 H8C 0.9600 . ?
C9 H9A 0.9600 . ?
C9 H9B 0.9600 . ?
C9 H9C 0.9600 . ?
C10 C12 1.512(8) . ?
C10 C11 1.528(7) . ?
C10 H10 0.9800 . ?
C11 H11A 0.9600 . ?
C11 H11B 0.9600 . ?
C11 H11C 0.9600 . ?
C12 H12A 0.9600 . ?
C12 H12B 0.9600 . ?
C12 H12C 0.9600 . ?
N3 C13 1.331(5) . ?
N3 P2 1.598(3) . ?
N4 C13 1.371(5) . ?
N4 C18 1.449(5) . ?
N4 C14 1.452(5) . ?
C14 C15 1.483(6) . ?
C14 H14A 0.9700 . ?
C14 H14B 0.9700 . ?
C15 C16 1.514(7) . ?
C15 H15A 0.9700 . ?
C15 H15B 0.9700 . ?
C16 C17 1.497(7) . ?
C16 H16A 0.9700 . ?
C16 H16B 0.9700 . ?
C17 C18 1.469(7) . ?
C17 H17A 0.9700 . ?
C17 H17B 0.9700 . ?
C18 H18A 0.9700 . ?
C18 H18B 0.9700 . ?
C19 C21A 1.535(10) . ?
C19 C21 1.548(9) . ?
C19 C20 1.553(9) . ?
C19 C20A 1.557(9) . ?
C19 P2 1.826(4) . ?
C19 H19 0.9800 . ?
C20 H20A 0.9600 . ?
C20 H20B 0.9600 . ?
C20 H20C 0.9600 . ?
C21 H21A 0.9600 . ?
C21 H21B 0.9600 . ?
C21 H21C 0.9600 . ?
C20A H20D 0.9600 . ?
C20A H20E 0.9600 . ?
C20A H20F 0.9600 . ?
C21A H21D 0.9600 . ?
C21A H21E 0.9600 . ?
C21A H21F 0.9600 . ?
P2 C22 1.824(7) . ?
P2 C22A 1.825(8) . ?
C22 C23 1.276(9) . ?
C22 C24 1.529(8) . ?
C22 H22 0.9800 . ?
C23 H23A 0.9600 . ?
C23 H23B 0.9600 . ?
C23 H23C 0.9600 . ?
C24 H24A 0.9600 . ?
C24 H24B 0.9600 . ?
C24 H24C 0.9600 . ?
C22A C23A 1.279(9) . ?
C22A C24A 1.526(9) . ?
C22A H22A 0.9800 . ?
C23A H23D 0.9600 . ?
C23A H23E 0.9600 . ?
C23A H23F 0.9600 . ?
C24A H24D 0.9600 . ?
C24A H24E 0.9600 . ?
C24A H24F 0.9600 . ?
